data_1565581
loop_
_publ_author_name
'Grishin, Ivan D.'
'Zimina, Anastasiya M.'
'Anufriev, Sergey A.'
'Knyazeva, Nadezhda A.'
'Piskunov, Alexander V.'
'Dolgushin, Fedor M.'
'Sivaev, Igor B.'

_publ_section_title
;
 Synthesis and Catalytic Properties of Novel Ruthenacarboranes Based on
 nido-[5-Me-7,8-C2B9H10]2&#x2212; and nido-[5,6-Me2-7,8-C2B9H9]2&#x2212;
 Dicarbollide Ligands
;
_journal_issue 11
_journal_name_full Catalysts
_journal_page_first 1409
_journal_paper_doi 10.3390/catal11111409
_journal_volume 11
_journal_year 2021
_chemical_formula_moiety 'C32 H39 B9 Cl P2 Ru, C H2 Cl2'
_chemical_formula_sum 'C33 H41 B9 Cl3 P2 Ru'
_chemical_formula_weight 804.31
_space_group_crystal_system monoclinic
_space_group_IT_number 14
_space_group_name_Hall '-P 2yn'
_space_group_name_H-M_alt 'P 1 21/n 1'
_atom_sites_solution_hydrogens mixed
_atom_sites_solution_primary direct
_audit_creation_method SHELXL-2018/3
_cell_angle_alpha 90
_cell_angle_beta 90.0597(10)
_cell_angle_gamma 90
_cell_formula_units_Z 8
_cell_length_a 11.0895(3)
_cell_length_b 18.9868(5)
_cell_length_c 34.9643(10)
_cell_measurement_reflns_used 9956
_cell_measurement_temperature 101(2)
_cell_measurement_theta_max 28.95
_cell_measurement_theta_min 2.21
_cell_volume 7361.9(3)
_computing_cell_refinement 'Bruker SAINT'
_computing_data_collection 'Bruker APEX2'
_computing_data_reduction 'Bruker SAINT'
_computing_molecular_graphics 'Bruker SHELXTL'
_computing_publication_material 'Bruker SHELXTL'
_computing_structure_refinement 'SHELXL-2018/3 (Sheldrick, 2018)'
_computing_structure_solution 'SHELXS-97 (Sheldrick 2008)'
_diffrn_ambient_temperature 101(2)
_diffrn_measured_fraction_theta_full 0.999
_diffrn_measured_fraction_theta_max 0.999
_diffrn_measurement_device_type 'Bruker APEX-II CCD'
_diffrn_measurement_method '\f and \w scans'
_diffrn_radiation_type MoK\a
_diffrn_radiation_wavelength 0.71073
_diffrn_reflns_av_R_equivalents 0.0618
_diffrn_reflns_av_unetI/netI 0.0611
_diffrn_reflns_Laue_measured_fraction_full 0.999
_diffrn_reflns_Laue_measured_fraction_max 0.999
_diffrn_reflns_limit_h_max 14
_diffrn_reflns_limit_h_min -12
_diffrn_reflns_limit_k_max 24
_diffrn_reflns_limit_k_min -25
_diffrn_reflns_limit_l_max 46
_diffrn_reflns_limit_l_min -46
_diffrn_reflns_number 70362
_diffrn_reflns_point_group_measured_fraction_full 0.999
_diffrn_reflns_point_group_measured_fraction_max 0.999
_diffrn_reflns_theta_full 25.242
_diffrn_reflns_theta_max 28.000
_diffrn_reflns_theta_min 1.927
_exptl_absorpt_coefficient_mu 0.756
_exptl_absorpt_correction_T_max 0.970
_exptl_absorpt_correction_T_min 0.898
_exptl_absorpt_correction_type multi-scan
_exptl_absorpt_process_details SADABS
_exptl_crystal_colour red
_exptl_crystal_density_diffrn 1.451
_exptl_crystal_description plate
_exptl_crystal_F_000 3272
_exptl_crystal_size_max 0.160
_exptl_crystal_size_mid 0.120
_exptl_crystal_size_min 0.040
_refine_diff_density_max 1.163
_refine_diff_density_min -1.081
_refine_diff_density_rms 0.099
_refine_ls_extinction_method none
_refine_ls_goodness_of_fit_ref 1.029
_refine_ls_hydrogen_treatment mixed
_refine_ls_matrix_type full
_refine_ls_number_parameters 938
_refine_ls_number_reflns 17778
_refine_ls_number_restraints 0
_refine_ls_restrained_S_all 1.029
_refine_ls_R_factor_all 0.0731
_refine_ls_R_factor_gt 0.0474
_refine_ls_shift/su_max 0.001
_refine_ls_shift/su_mean 0.000
_refine_ls_structure_factor_coef Fsqd
_refine_ls_weighting_details 'w=1/[\s^2^(Fo^2^)+(0.0295P)^2^+15.8661P] where P=(Fo^2^+2Fc^2^)/3'
_refine_ls_weighting_scheme calc
_refine_ls_wR_factor_gt 0.0963
_refine_ls_wR_factor_ref 0.1088
_reflns_Friedel_coverage 0.000
_reflns_number_gt 13228
_reflns_number_total 17778
_reflns_threshold_expression 'I > 2\s(I)'
_cod_data_source_file 9.cif
_cod_data_source_block sad
_cod_original_sg_symbol_H-M 'P 21/n'
_cod_database_code 1565581
_shelx_shelxl_version_number 2018/3
_shelx_space_group_comment
; 
The symmetry employed for this shelxl refinement is uniquely defined 
by the following loop, which should always be used as a source of 
symmetry information in preference to the above space-group names. 
They are only intended as comments. 
;
_shelx_estimated_absorpt_t_min 0.889
_shelx_estimated_absorpt_t_max 0.970

loop_
_space_group_symop_operation_xyz
'x, y, z'
'-x+1/2, y+1/2, -z+1/2'
'-x, -y, -z'
'x-1/2, -y-1/2, z-1/2'

loop_
_atom_site_label
_atom_site_type_symbol
_atom_site_fract_x
_atom_site_fract_y
_atom_site_fract_z
_atom_site_U_iso_or_equiv
_atom_site_adp_type
_atom_site_occupancy
_atom_site_site_symmetry_order
_atom_site_calc_flag
_atom_site_refinement_flags_posn
_atom_site_refinement_flags_adp
_atom_site_refinement_flags_occupancy
_atom_site_disorder_assembly
_atom_site_disorder_group
Ru3A Ru 0.65279(2) 0.48203(2) 0.21139(2) 0.01487(6) Uani 1 1 d . . . . .
Cl1A Cl 0.49599(7) 0.45402(5) 0.16714(2) 0.02400(18) Uani 1 1 d . . . . .
P1A P 0.50777(8) 0.51523(5) 0.25695(2) 0.02101(18) Uani 1 1 d . . . . .
P2A P 0.64828(7) 0.36894(4) 0.23242(2) 0.01639(17) Uani 1 1 d . . . . .
C1A C 0.7679(3) 0.51061(17) 0.16251(9) 0.0188(7) Uani 1 1 d . . . . .
H1A H 0.716(3) 0.5060(19) 0.1414(11) 0.025(10) Uiso 1 1 d . . . . .
C2A C 0.7458(3) 0.57884(17) 0.18926(10) 0.0197(7) Uani 1 1 d . . . . .
H2A H 0.687(3) 0.6096(18) 0.1835(9) 0.015(9) Uiso 1 1 d . . . . .
B4A B 0.8251(3) 0.4388(2) 0.18700(10) 0.0166(7) Uani 1 1 d . . . . .
B5A B 0.9183(3) 0.4943(2) 0.15751(11) 0.0224(8) Uani 1 1 d . . . . .
H5A H 0.954(3) 0.4717(19) 0.1303(11) 0.029(10) Uiso 1 1 d . . . . .
B6A B 0.8641(4) 0.5816(2) 0.15795(12) 0.0263(9) Uani 1 1 d . . . . .
H6A H 0.856(3) 0.616(2) 0.1347(11) 0.035(11) Uiso 1 1 d . . . . .
B7A B 0.7806(3) 0.5600(2) 0.23622(11) 0.0195(8) Uani 1 1 d . . . . .
H7A H 0.740(3) 0.592(2) 0.2593(11) 0.035(11) Uiso 1 1 d . . . . .
B8A B 0.8392(3) 0.47106(19) 0.23690(10) 0.0172(7) Uani 1 1 d . . . . .
B9A B 0.9681(3) 0.4709(2) 0.20423(11) 0.0203(8) Uani 1 1 d . . . . .
H9A H 1.045469 0.434050 0.208989 0.024 Uiso 0.06 1 calc R U P A 2
C13A C 1.0792(3) 0.41877(19) 0.21001(10) 0.0222(8) Uani 0.94 1 d . . P B 1
H13A H 1.140100 0.427976 0.190337 0.033 Uiso 0.94 1 calc R U P B 1
H13B H 1.051264 0.369965 0.207878 0.033 Uiso 0.94 1 calc R U P B 1
H13C H 1.114656 0.426300 0.235373 0.033 Uiso 0.94 1 calc R U P B 1
B10A B 0.9905(4) 0.5580(2) 0.18642(12) 0.0255(9) Uani 1 1 d . . . . .
H10A H 1.082967 0.578346 0.179868 0.031 Uiso 0.88 1 calc R U P C 1
C10' C 1.110(3) 0.5967(16) 0.1848(9) 0.028(7) Uiso 0.12 1 d . . P D 2
H10C H 1.116739 0.628621 0.206727 0.042 Uiso 0.12 1 calc R U P D 2
H10D H 1.176425 0.562586 0.185516 0.042 Uiso 0.12 1 calc R U P D 2
H10E H 1.114722 0.624030 0.161028 0.042 Uiso 0.12 1 calc R U P D 2
B11A B 0.8753(4) 0.6123(2) 0.20550(12) 0.0253(9) Uani 1 1 d . . . . .
H11A H 0.885(3) 0.6687(19) 0.2123(10) 0.025(10) Uiso 1 1 d . . . . .
B12A B 0.9415(4) 0.5459(2) 0.23465(12) 0.0234(8) Uani 1 1 d . . . . .
H12A H 1.001423 0.558968 0.259456 0.028 Uiso 0.06 1 calc R U P E 2
C14A C 1.0264(3) 0.5707(2) 0.26890(11) 0.0272(8) Uani 0.94 1 d . . P F 1
H14A H 1.057147 0.618105 0.263530 0.041 Uiso 0.94 1 calc R U P F 1
H14B H 1.094236 0.537968 0.271468 0.041 Uiso 0.94 1 calc R U P F 1
H14C H 0.980099 0.571422 0.292747 0.041 Uiso 0.94 1 calc R U P F 1
C15A C 0.3682(3) 0.46317(19) 0.25700(11) 0.0272(8) Uani 1 1 d . . . . .
H15A H 0.300431 0.495663 0.262276 0.033 Uiso 1 1 calc R U . . .
H15B H 0.356220 0.444457 0.230844 0.033 Uiso 1 1 calc R U . . .
C16A C 0.3585(3) 0.4012(2) 0.28499(11) 0.0312(9) Uani 1 1 d . . . . .
H16A H 0.345464 0.420627 0.310948 0.037 Uiso 1 1 calc R U . . .
H16B H 0.285800 0.373654 0.278201 0.037 Uiso 1 1 calc R U . . .
C17A C 0.4651(3) 0.35092(19) 0.28677(10) 0.0266(8) Uani 1 1 d . . . . .
H17A H 0.441793 0.309746 0.302468 0.032 Uiso 1 1 calc R U . . .
H17D H 0.532329 0.374938 0.300116 0.032 Uiso 1 1 calc R U . . .
C18A C 0.5121(3) 0.32385(18) 0.24779(10) 0.0234(7) Uani 1 1 d . . . . .
H18A H 0.448543 0.330478 0.228216 0.028 Uiso 1 1 calc R U . . .
H18B H 0.528804 0.272762 0.249782 0.028 Uiso 1 1 calc R U . . .
C19A C 0.4534(3) 0.60154(19) 0.24080(10) 0.0274(8) Uani 1 1 d . . . . .
C20A C 0.3613(4) 0.6058(2) 0.21319(12) 0.0381(10) Uani 1 1 d . . . . .
H20A H 0.326506 0.564078 0.203054 0.046 Uiso 1 1 calc R U . . .
C21A C 0.3214(4) 0.6712(2) 0.20085(13) 0.0457(11) Uani 1 1 d . . . . .
H21A H 0.257352 0.674317 0.182877 0.055 Uiso 1 1 calc R U . . .
C22A C 0.3744(4) 0.7316(2) 0.21454(14) 0.0479(12) Uani 1 1 d . . . . .
H22A H 0.347658 0.776136 0.205519 0.057 Uiso 1 1 calc R U . . .
C23A C 0.4663(4) 0.7283(2) 0.24133(14) 0.0448(12) Uani 1 1 d . . . . .
H23A H 0.502588 0.770448 0.250441 0.054 Uiso 1 1 calc R U . . .
C24A C 0.5057(4) 0.66283(19) 0.25498(12) 0.0335(9) Uani 1 1 d . . . . .
H24A H 0.567519 0.660321 0.273760 0.040 Uiso 1 1 calc R U . . .
C25A C 0.5400(3) 0.52901(18) 0.30745(10) 0.0256(8) Uani 1 1 d . . . . .
C26A C 0.4522(4) 0.5582(2) 0.33111(11) 0.0360(9) Uani 1 1 d . . . . .
H26A H 0.377248 0.572899 0.320603 0.043 Uiso 1 1 calc R U . . .
C27A C 0.4739(4) 0.5659(2) 0.37001(12) 0.0467(12) Uani 1 1 d . . . . .
H27A H 0.413377 0.585355 0.386039 0.056 Uiso 1 1 calc R U . . .
C28A C 0.5830(4) 0.5454(2) 0.38556(12) 0.0430(11) Uani 1 1 d . . . . .
H28A H 0.597744 0.551414 0.412129 0.052 Uiso 1 1 calc R U . . .
C29A C 0.6705(4) 0.5163(2) 0.36247(10) 0.0345(9) Uani 1 1 d . . . . .
H29A H 0.745254 0.501711 0.373142 0.041 Uiso 1 1 calc R U . . .
C30A C 0.6491(4) 0.50836(18) 0.32363(10) 0.0276(8) Uani 1 1 d . . . . .
H30A H 0.709927 0.488518 0.307826 0.033 Uiso 1 1 calc R U . . .
C31A C 0.7204(3) 0.31869(17) 0.19473(9) 0.0191(7) Uani 1 1 d . . . . .
C32A C 0.8082(3) 0.35872(17) 0.17533(9) 0.0182(7) Uani 1 1 d . . . . .
C33A C 0.8798(3) 0.32304(19) 0.14846(9) 0.0231(7) Uani 1 1 d . . . . .
H33A H 0.940666 0.348092 0.135049 0.028 Uiso 1 1 calc R U . . .
C34A C 0.8631(3) 0.2518(2) 0.14114(10) 0.0300(8) Uani 1 1 d . . . . .
H34A H 0.912360 0.228719 0.122766 0.036 Uiso 1 1 calc R U . . .
C35A C 0.7753(4) 0.21410(19) 0.16043(11) 0.0318(9) Uani 1 1 d . . . . .
H35A H 0.763954 0.165496 0.155075 0.038 Uiso 1 1 calc R U . . .
C36A C 0.7040(3) 0.24718(18) 0.18757(10) 0.0254(8) Uani 1 1 d . . . . .
H36A H 0.644414 0.221332 0.201137 0.031 Uiso 1 1 calc R U . . .
C37A C 0.7557(3) 0.36157(17) 0.27115(9) 0.0178(6) Uani 1 1 d . . . . .
C38A C 0.8461(3) 0.41394(17) 0.27029(9) 0.0170(6) Uani 1 1 d . . . . .
C39A C 0.9350(3) 0.40969(18) 0.29864(9) 0.0237(7) Uani 1 1 d . . . . .
H39A H 0.998351 0.443350 0.298912 0.028 Uiso 1 1 calc R U . . .
C40A C 0.9326(3) 0.3574(2) 0.32638(10) 0.0289(8) Uani 1 1 d . . . . .
H40A H 0.992920 0.356496 0.345692 0.035 Uiso 1 1 calc R U . . .
C41A C 0.8433(4) 0.3066(2) 0.32615(10) 0.0313(9) Uani 1 1 d . . . . .
H41A H 0.842737 0.270660 0.345044 0.038 Uiso 1 1 calc R U . . .
C42A C 0.7551(3) 0.30847(18) 0.29834(9) 0.0234(7) Uani 1 1 d . . . . .
H42A H 0.694091 0.273385 0.297829 0.028 Uiso 1 1 calc R U . . .
Ru3B Ru 0.68679(3) 0.20756(2) 0.52465(2) 0.02946(8) Uani 1 1 d . . . . .
Cl1B Cl 0.53945(8) 0.14075(7) 0.55877(3) 0.0455(3) Uani 1 1 d . . . . .
P1B P 0.84240(8) 0.15762(5) 0.56160(2) 0.02238(19) Uani 1 1 d . . . . .
P2B P 0.69206(8) 0.11794(5) 0.48188(2) 0.0238(2) Uani 1 1 d . . . . .
C1B C 0.5534(5) 0.2933(3) 0.51828(12) 0.0525(15) Uani 1 1 d . . . . .
H1B H 0.488(4) 0.277(2) 0.5319(13) 0.051(15) Uiso 1 1 d . . . . .
C2B C 0.6700(5) 0.3217(3) 0.54113(13) 0.0543(15) Uani 1 1 d . . . . .
H2B H 0.661(4) 0.315(2) 0.5665(13) 0.045(13) Uiso 1 1 d . . . . .
B4B B 0.5889(4) 0.2549(3) 0.47479(12) 0.0409(13) Uani 1 1 d . . . . .
B5B B 0.5307(6) 0.3434(4) 0.47840(15) 0.060(2) Uani 1 1 d . . . . .
H5B H 0.443(4) 0.348(2) 0.4669(12) 0.047(13) Uiso 1 1 d . . . . .
B6B B 0.5784(7) 0.3830(4) 0.52092(17) 0.072(2) Uani 1 1 d . . . . .
H6B H 0.525(4) 0.410(3) 0.5389(14) 0.064(15) Uiso 1 1 d . . . . .
B7B B 0.8007(5) 0.3033(3) 0.51701(13) 0.0392(12) Uani 1 1 d . . . . .
H7B H 0.884(3) 0.301(2) 0.5334(11) 0.034(11) Uiso 1 1 d . . . . .
B8B B 0.7561(4) 0.2634(2) 0.47204(12) 0.0310(10) Uani 1 1 d . . . . .
B9B B 0.6558(5) 0.3271(3) 0.44878(14) 0.0430(13) Uani 1 1 d . . . . .
C13B C 0.6440(4) 0.3306(2) 0.40341(11) 0.0441(11) Uani 1 1 d . . . G 1
H13D H 0.569964 0.355718 0.396508 0.066 Uiso 1 1 calc R U . G 1
H13E H 0.641152 0.282688 0.393006 0.066 Uiso 1 1 calc R U . G 1
H13F H 0.713791 0.355518 0.392812 0.066 Uiso 1 1 calc R U . G 1
B10B B 0.6479(6) 0.4045(3) 0.47753(16) 0.063(2) Uani 1 1 d . . . . .
H10B H 0.637427 0.457849 0.464290 0.075 Uiso 1 1 calc R U . . .
B11B B 0.7350(7) 0.3895(3) 0.51952(16) 0.0581(17) Uani 1 1 d . . . . .
H11B H 0.780(5) 0.428(3) 0.5376(16) 0.079(18) Uiso 1 1 d . . . . .
B12B B 0.7886(6) 0.3575(3) 0.47448(14) 0.0468(14) Uani 1 1 d . . . . .
C14B C 0.9041(5) 0.3931(2) 0.45607(14) 0.0585(14) Uani 1 1 d . . . H 1
H14D H 0.920454 0.437951 0.468911 0.088 Uiso 1 1 calc R U . H 1
H14E H 0.889705 0.401505 0.428800 0.088 Uiso 1 1 calc R U . H 1
H14F H 0.973694 0.361715 0.459134 0.088 Uiso 1 1 calc R U . H 1
C15B C 0.8159(3) 0.0665(2) 0.57696(9) 0.0246(8) Uani 1 1 d . . . . .
H15C H 0.849427 0.060762 0.603032 0.029 Uiso 1 1 calc R U . . .
H15D H 0.727718 0.058943 0.578690 0.029 Uiso 1 1 calc R U . . .
C16B C 0.8690(3) 0.0087(2) 0.55151(10) 0.0243(7) Uani 1 1 d . . . . .
H16C H 0.956966 0.006834 0.556228 0.029 Uiso 1 1 calc R U . . .
H16D H 0.834920 -0.036967 0.559900 0.029 Uiso 1 1 calc R U . . .
C17B C 0.8492(3) 0.0151(2) 0.50851(9) 0.0230(7) Uani 1 1 d . . . . .
H17B H 0.879443 -0.028391 0.496185 0.028 Uiso 1 1 calc R U . . .
H17C H 0.898731 0.054749 0.498961 0.028 Uiso 1 1 calc R U . . .
C18B C 0.7172(3) 0.0270(2) 0.49554(10) 0.0254(8) Uani 1 1 d . . . . .
H18C H 0.661894 0.014379 0.516672 0.030 Uiso 1 1 calc R U . . .
H18D H 0.698985 -0.004087 0.473552 0.030 Uiso 1 1 calc R U . . .
C19B C 0.8339(3) 0.2077(2) 0.60629(9) 0.0244(7) Uani 1 1 d . . . . .
C20B C 0.7382(3) 0.1959(2) 0.63144(10) 0.0308(9) Uani 1 1 d . . . . .
H20B H 0.682223 0.159126 0.626459 0.037 Uiso 1 1 calc R U . . .
C21B C 0.7245(4) 0.2379(2) 0.66371(11) 0.0385(10) Uani 1 1 d . . . . .
H21B H 0.658693 0.230122 0.680564 0.046 Uiso 1 1 calc R U . . .
C22B C 0.8065(4) 0.2907(2) 0.67132(11) 0.0375(10) Uani 1 1 d . . . . .
H22B H 0.797316 0.319082 0.693514 0.045 Uiso 1 1 calc R U . . .
C23B C 0.9018(4) 0.3025(2) 0.64672(11) 0.0363(9) Uani 1 1 d . . . . .
H23B H 0.958144 0.338938 0.652088 0.044 Uiso 1 1 calc R U . . .
C24B C 0.9156(3) 0.2614(2) 0.61425(11) 0.0319(9) Uani 1 1 d . . . . .
H24B H 0.981032 0.269978 0.597357 0.038 Uiso 1 1 calc R U . . .
C25B C 1.0012(3) 0.15935(18) 0.54822(9) 0.0210(7) Uani 1 1 d . . . . .
C26B C 1.0896(3) 0.13647(19) 0.57370(10) 0.0242(7) Uani 1 1 d . . . . .
H26B H 1.067491 0.121684 0.598678 0.029 Uiso 1 1 calc R U . . .
C27B C 1.2096(3) 0.1352(2) 0.56278(10) 0.0267(8) Uani 1 1 d . . . . .
H27B H 1.269611 0.119500 0.580200 0.032 Uiso 1 1 calc R U . . .
C28B C 1.2418(3) 0.1570(2) 0.52618(11) 0.0308(9) Uani 1 1 d . . . . .
H28B H 1.324204 0.156272 0.518758 0.037 Uiso 1 1 calc R U . . .
C29B C 1.1555(3) 0.1796(2) 0.50061(10) 0.0279(8) Uani 1 1 d . . . . .
H29B H 1.177836 0.193648 0.475519 0.034 Uiso 1 1 calc R U . . .
C30B C 1.0349(3) 0.18160(18) 0.51195(9) 0.0220(7) Uani 1 1 d . . . . .
H30B H 0.975336 0.198380 0.494678 0.026 Uiso 1 1 calc R U . . .
C31B C 0.5516(3) 0.1261(2) 0.45568(9) 0.0307(9) Uani 1 1 d . . . . .
C32B C 0.5121(3) 0.1964(2) 0.45357(10) 0.0353(10) Uani 1 1 d . . . . .
C33B C 0.4111(4) 0.2094(3) 0.43057(11) 0.0433(12) Uani 1 1 d . . . . .
H33B H 0.382115 0.256253 0.427987 0.052 Uiso 1 1 calc R U . . .
C34B C 0.3529(3) 0.1557(3) 0.41166(11) 0.0463(13) Uani 1 1 d . . . . .
H34B H 0.283889 0.166013 0.396527 0.056 Uiso 1 1 calc R U . . .
C35B C 0.3932(3) 0.0868(3) 0.41432(11) 0.0431(12) Uani 1 1 d . . . . .
H35B H 0.352455 0.050276 0.401008 0.052 Uiso 1 1 calc R U . . .
C36B C 0.4932(3) 0.0716(3) 0.43645(10) 0.0363(10) Uani 1 1 d . . . . .
H36B H 0.521699 0.024577 0.438520 0.044 Uiso 1 1 calc R U . . .
C37B C 0.8038(3) 0.13980(19) 0.44611(9) 0.0207(7) Uani 1 1 d . . . . .
C38B C 0.8283(3) 0.21212(19) 0.44373(9) 0.0233(7) Uani 1 1 d . . . . .
C39B C 0.9119(3) 0.2333(2) 0.41616(9) 0.0262(8) Uani 1 1 d . . . . .
H39B H 0.928891 0.282043 0.413143 0.031 Uiso 1 1 calc R U . . .
C40B C 0.9708(3) 0.1847(2) 0.39305(9) 0.0249(8) Uani 1 1 d . . . . .
H40B H 1.029009 0.200562 0.375081 0.030 Uiso 1 1 calc R U . . .
C41B C 0.9456(3) 0.11378(19) 0.39594(9) 0.0222(7) Uani 1 1 d . . . . .
H41B H 0.986084 0.080824 0.380030 0.027 Uiso 1 1 calc R U . . .
C42B C 0.8604(3) 0.09093(19) 0.42237(9) 0.0211(7) Uani 1 1 d . . . . .
H42B H 0.840945 0.042327 0.424229 0.025 Uiso 1 1 calc R U . . .
Cl1S Cl 0.15581(13) 0.49593(7) 0.37116(5) 0.0693(4) Uani 1 1 d . . . . .
Cl2S Cl 0.21706(15) 0.35341(8) 0.39210(5) 0.0828(5) Uani 1 1 d . . . . .
C1S C 0.2214(6) 0.4419(3) 0.40582(18) 0.0791(19) Uani 1 1 d . . . . .
H1SA H 0.177820 0.447682 0.430318 0.095 Uiso 1 1 calc R U . . .
H1SB H 0.306193 0.456312 0.409890 0.095 Uiso 1 1 calc R U . . .
Cl3S Cl 0.0769(2) 0.41296(12) 0.57866(7) 0.0633(6) Uani 0.6 1 d . . P I 1
Cl4S Cl 0.2506(3) 0.37355(16) 0.51845(9) 0.0851(8) Uani 0.6 1 d . . P I 1
C2S C 0.1521(12) 0.3510(7) 0.5549(4) 0.095(4) Uiso 0.6 1 d . . P I 1
H2SA H 0.091532 0.318430 0.543892 0.115 Uiso 0.6 1 calc R U P I 1
H2SB H 0.198716 0.323670 0.573997 0.115 Uiso 0.6 1 calc R U P I 1
Cl5S Cl 0.2192(3) 0.32382(17) 0.56354(10) 0.0546(8) Uani 0.4 1 d . . P J 2
Cl6S Cl 0.2135(4) 0.4342(2) 0.50817(12) 0.0774(11) Uani 0.4 1 d . . P J 2
C3S C 0.1607(16) 0.3508(9) 0.5205(5) 0.077(4) Uiso 0.4 1 d . . P J 2
H3SA H 0.071611 0.351729 0.522063 0.093 Uiso 0.4 1 calc R U P J 2
H3SB H 0.183661 0.316673 0.500330 0.093 Uiso 0.4 1 calc R U P J 2

loop_
_atom_site_aniso_label
_atom_site_aniso_U_11
_atom_site_aniso_U_22
_atom_site_aniso_U_33
_atom_site_aniso_U_23
_atom_site_aniso_U_13
_atom_site_aniso_U_12
Ru3A 0.01633(13) 0.01575(12) 0.01254(12) 0.00033(10) -0.00056(9) 0.00058(10)
Cl1A 0.0222(4) 0.0310(5) 0.0188(4) -0.0011(3) -0.0046(3) -0.0021(3)
P1A 0.0232(5) 0.0197(4) 0.0202(4) -0.0006(4) 0.0052(3) 0.0023(4)
P2A 0.0193(4) 0.0164(4) 0.0134(4) -0.0004(3) 0.0001(3) -0.0006(3)
C1A 0.0201(17) 0.0204(17) 0.0159(16) 0.0042(13) -0.0008(13) -0.0009(13)
C2A 0.0218(18) 0.0144(16) 0.0229(17) 0.0032(13) -0.0007(13) 0.0007(13)
B4A 0.0148(18) 0.0219(19) 0.0130(16) 0.0033(14) 0.0001(13) 0.0013(14)
B5A 0.0189(19) 0.028(2) 0.0204(19) 0.0041(16) 0.0009(15) -0.0010(15)
B6A 0.027(2) 0.027(2) 0.025(2) 0.0063(17) 0.0010(17) -0.0048(17)
B7A 0.022(2) 0.0180(19) 0.0181(18) -0.0008(15) -0.0023(15) -0.0006(15)
B8A 0.0175(18) 0.0188(19) 0.0154(17) -0.0036(14) -0.0024(13) -0.0003(14)
B9A 0.0195(19) 0.023(2) 0.0180(18) 0.0018(15) 0.0001(14) -0.0009(15)
C13A 0.0133(17) 0.029(2) 0.0245(19) 0.0000(15) -0.0024(14) 0.0012(14)
B10A 0.022(2) 0.027(2) 0.027(2) 0.0046(17) -0.0007(16) -0.0039(16)
B11A 0.027(2) 0.020(2) 0.028(2) 0.0017(17) -0.0035(17) -0.0040(16)
B12A 0.020(2) 0.023(2) 0.027(2) 0.0002(16) -0.0041(16) -0.0025(15)
C14A 0.025(2) 0.025(2) 0.031(2) -0.0017(16) -0.0093(16) -0.0074(15)
C15A 0.0178(18) 0.030(2) 0.034(2) 0.0000(16) 0.0041(15) 0.0019(14)
C16A 0.025(2) 0.032(2) 0.036(2) 0.0021(17) 0.0114(16) -0.0043(16)
C17A 0.0268(19) 0.029(2) 0.0236(18) 0.0044(15) 0.0066(14) -0.0034(15)
C18A 0.0236(18) 0.0207(17) 0.0258(18) 0.0003(14) 0.0028(14) -0.0039(14)
C19A 0.032(2) 0.0219(18) 0.0281(19) 0.0011(15) 0.0122(15) 0.0065(15)
C20A 0.046(3) 0.034(2) 0.034(2) 0.0009(18) 0.0048(19) 0.0129(19)
C21A 0.055(3) 0.039(3) 0.043(3) 0.007(2) 0.005(2) 0.019(2)
C22A 0.049(3) 0.037(3) 0.057(3) 0.020(2) 0.024(2) 0.019(2)
C23A 0.044(3) 0.022(2) 0.068(3) 0.000(2) 0.032(2) 0.0033(18)
C24A 0.033(2) 0.025(2) 0.042(2) -0.0005(17) 0.0153(18) 0.0030(16)
C25A 0.035(2) 0.0203(18) 0.0212(17) -0.0038(14) 0.0083(15) -0.0047(15)
C26A 0.036(2) 0.041(2) 0.031(2) -0.0068(18) 0.0113(17) 0.0013(18)
C27A 0.054(3) 0.056(3) 0.030(2) -0.016(2) 0.022(2) -0.004(2)
C28A 0.062(3) 0.045(3) 0.021(2) -0.0084(18) 0.0071(19) -0.010(2)
C29A 0.055(3) 0.028(2) 0.0206(18) -0.0022(16) -0.0010(17) 0.0015(18)
C30A 0.043(2) 0.0206(18) 0.0188(17) -0.0042(14) 0.0015(15) 0.0041(16)
C31A 0.0201(17) 0.0228(17) 0.0144(15) -0.0013(13) -0.0027(12) 0.0019(13)
C32A 0.0209(17) 0.0221(17) 0.0117(14) -0.0007(13) -0.0037(12) 0.0044(13)
C33A 0.0239(18) 0.0290(19) 0.0164(16) -0.0017(14) -0.0009(13) 0.0054(14)
C34A 0.037(2) 0.030(2) 0.0228(18) -0.0097(16) -0.0003(16) 0.0093(16)
C35A 0.047(2) 0.0202(18) 0.028(2) -0.0113(15) -0.0021(17) 0.0032(16)
C36A 0.033(2) 0.0197(18) 0.0240(18) -0.0041(14) 0.0005(15) -0.0029(14)
C37A 0.0226(17) 0.0181(16) 0.0125(15) -0.0012(12) 0.0013(12) 0.0030(13)
C38A 0.0218(17) 0.0184(16) 0.0107(14) -0.0044(12) -0.0016(12) 0.0033(13)
C39A 0.0267(19) 0.0252(18) 0.0193(17) -0.0014(14) -0.0050(14) 0.0020(14)
C40A 0.034(2) 0.038(2) 0.0144(16) 0.0017(15) -0.0100(14) 0.0077(17)
C41A 0.045(2) 0.028(2) 0.0208(18) 0.0055(15) 0.0009(16) 0.0111(17)
C42A 0.0301(19) 0.0201(17) 0.0199(17) 0.0032(14) 0.0017(14) 0.0026(14)
Ru3B 0.02330(16) 0.0533(2) 0.01179(13) -0.00591(13) -0.00130(11) 0.01663(14)
Cl1B 0.0161(4) 0.1024(10) 0.0179(4) -0.0014(5) 0.0027(3) 0.0097(5)
P1B 0.0164(4) 0.0384(5) 0.0123(4) -0.0006(4) -0.0001(3) 0.0026(4)
P2B 0.0151(4) 0.0444(6) 0.0119(4) -0.0013(4) 0.0003(3) 0.0058(4)
C1B 0.051(3) 0.087(4) 0.020(2) -0.013(2) -0.0067(19) 0.045(3)
C2B 0.069(3) 0.071(4) 0.023(2) -0.017(2) -0.009(2) 0.043(3)
B4B 0.034(3) 0.074(4) 0.015(2) -0.004(2) -0.0025(17) 0.037(2)
B5B 0.071(4) 0.083(5) 0.027(3) -0.013(3) -0.009(3) 0.061(4)
B6B 0.095(5) 0.085(5) 0.035(3) -0.019(3) -0.011(3) 0.065(4)
B7B 0.050(3) 0.046(3) 0.022(2) -0.010(2) -0.009(2) 0.019(2)
B8B 0.037(2) 0.037(3) 0.018(2) -0.0042(18) -0.0034(17) 0.015(2)
B9B 0.059(3) 0.042(3) 0.028(2) -0.006(2) -0.008(2) 0.029(2)
C13B 0.061(3) 0.046(3) 0.024(2) 0.0014(18) -0.0069(19) 0.031(2)
B10B 0.099(5) 0.055(4) 0.035(3) -0.015(3) -0.017(3) 0.051(4)
B11B 0.090(5) 0.050(3) 0.034(3) -0.016(3) -0.016(3) 0.036(3)
B12B 0.075(4) 0.035(3) 0.030(3) -0.006(2) -0.013(3) 0.024(3)
C14B 0.099(4) 0.031(2) 0.046(3) -0.002(2) -0.010(3) 0.007(3)
C15B 0.0169(17) 0.044(2) 0.0125(15) 0.0030(15) 0.0013(12) -0.0030(15)
C16B 0.0142(16) 0.038(2) 0.0209(17) 0.0039(15) -0.0007(13) -0.0015(14)
C17B 0.0152(16) 0.035(2) 0.0190(16) 0.0024(15) 0.0026(12) 0.0021(14)
C18B 0.0163(17) 0.044(2) 0.0159(16) -0.0009(15) -0.0007(13) -0.0040(15)
C19B 0.0206(18) 0.038(2) 0.0145(16) -0.0010(15) -0.0035(13) 0.0037(15)
C20B 0.029(2) 0.045(2) 0.0188(17) -0.0058(16) 0.0024(15) -0.0031(17)
C21B 0.040(2) 0.054(3) 0.0213(19) -0.0082(18) 0.0071(17) 0.002(2)
C22B 0.041(2) 0.048(3) 0.0231(19) -0.0092(18) -0.0039(17) 0.005(2)
C23B 0.039(2) 0.042(2) 0.028(2) -0.0076(18) -0.0055(17) -0.0024(18)
C24B 0.027(2) 0.045(2) 0.0237(19) -0.0026(17) -0.0007(15) -0.0030(17)
C25B 0.0191(17) 0.0285(19) 0.0156(16) -0.0001(13) 0.0019(13) -0.0016(14)
C26B 0.0235(18) 0.033(2) 0.0159(16) 0.0029(14) -0.0015(13) -0.0014(15)
C27B 0.0175(17) 0.041(2) 0.0222(18) 0.0014(16) -0.0070(14) -0.0005(15)
C28B 0.0147(18) 0.048(2) 0.030(2) 0.0030(17) 0.0028(14) -0.0053(16)
C29B 0.0238(19) 0.040(2) 0.0196(17) 0.0026(16) 0.0026(14) -0.0061(16)
C30B 0.0187(17) 0.033(2) 0.0145(15) 0.0003(14) 0.0003(13) -0.0003(14)
C31B 0.0145(17) 0.067(3) 0.0109(16) 0.0013(17) 0.0019(13) 0.0062(17)
C32B 0.0223(19) 0.070(3) 0.0141(17) -0.0009(18) 0.0014(14) 0.0197(19)
C33B 0.026(2) 0.086(4) 0.0184(19) 0.004(2) 0.0040(16) 0.023(2)
C34B 0.0140(19) 0.108(4) 0.0175(19) 0.010(2) -0.0016(14) 0.007(2)
C35B 0.0173(19) 0.092(4) 0.0199(19) 0.004(2) 0.0036(15) -0.009(2)
C36B 0.0186(19) 0.075(3) 0.0149(17) 0.0037(18) 0.0052(14) -0.0019(18)
C37B 0.0126(16) 0.036(2) 0.0134(15) 0.0022(14) -0.0015(12) 0.0052(13)
C38B 0.0250(18) 0.032(2) 0.0132(15) -0.0016(14) -0.0074(13) 0.0084(15)
C39B 0.033(2) 0.029(2) 0.0167(16) 0.0037(14) -0.0069(14) 0.0069(15)
C40B 0.0241(18) 0.037(2) 0.0137(16) 0.0073(14) 0.0021(13) 0.0005(15)
C41B 0.0203(17) 0.033(2) 0.0134(15) -0.0004(14) -0.0001(12) 0.0046(14)
C42B 0.0184(17) 0.0312(19) 0.0138(15) -0.0017(14) -0.0014(12) 0.0033(14)
Cl1S 0.0596(9) 0.0545(8) 0.0938(11) 0.0080(8) -0.0038(8) 0.0031(6)
Cl2S 0.0818(11) 0.0549(9) 0.1116(13) 0.0038(9) -0.0514(10) 0.0158(7)
C1S 0.114(5) 0.052(3) 0.071(4) 0.004(3) -0.037(4) -0.021(3)
Cl3S 0.0722(15) 0.0534(13) 0.0643(14) -0.0056(11) 0.0090(11) -0.0165(11)
Cl4S 0.0705(18) 0.087(2) 0.098(2) -0.0052(17) 0.0293(15) -0.0189(15)
Cl5S 0.0543(19) 0.0505(18) 0.0589(19) 0.0041(15) -0.0035(15) -0.0167(15)
Cl6S 0.095(3) 0.060(2) 0.077(3) 0.006(2) -0.003(2) 0.008(2)

loop_
_atom_type_symbol
_atom_type_description
_atom_type_scat_dispersion_real
_atom_type_scat_dispersion_imag
_atom_type_scat_source
C C 0.0033 0.0016 'International Tables Vol C Tables 4.2.6.8 and 6.1.1.4'
H H 0.0000 0.0000 'International Tables Vol C Tables 4.2.6.8 and 6.1.1.4'
B B 0.0013 0.0007 'International Tables Vol C Tables 4.2.6.8 and 6.1.1.4'
P P 0.1023 0.0942 'International Tables Vol C Tables 4.2.6.8 and 6.1.1.4'
Cl Cl 0.1484 0.1585 'International Tables Vol C Tables 4.2.6.8 and 6.1.1.4'
Ru Ru -1.2594 0.8363 'International Tables Vol C Tables 4.2.6.8 and 6.1.1.4'

loop_
_geom_angle_atom_site_label_1
_geom_angle_atom_site_label_2
_geom_angle_atom_site_label_3
_geom_angle
_geom_angle_site_symmetry_1
_geom_angle_site_symmetry_3
_geom_angle_publ_flag
C1A Ru3A B7A 76.66(13) . . ?
C1A Ru3A C2A 42.61(12) . . ?
B7A Ru3A C2A 45.36(13) . . ?
C1A Ru3A B4A 45.73(12) . . ?
B7A Ru3A B4A 81.34(14) . . ?
C2A Ru3A B4A 77.12(13) . . ?
C1A Ru3A B8A 78.36(13) . . ?
B7A Ru3A B8A 47.58(13) . . ?
C2A Ru3A B8A 77.95(13) . . ?
B4A Ru3A B8A 48.60(13) . . ?
C1A Ru3A P2A 119.83(9) . . ?
B7A Ru3A P2A 121.14(10) . . ?
C2A Ru3A P2A 153.65(9) . . ?
B4A Ru3A P2A 78.27(10) . . ?
B8A Ru3A P2A 78.78(10) . . ?
C1A Ru3A P1A 149.02(9) . . ?
B7A Ru3A P1A 89.61(10) . . ?
C2A Ru3A P1A 109.20(9) . . ?
B4A Ru3A P1A 159.57(9) . . ?
B8A Ru3A P1A 112.54(9) . . ?
P2A Ru3A P1A 91.08(3) . . ?
C1A Ru3A Cl1A 88.53(9) . . ?
B7A Ru3A Cl1A 149.84(10) . . ?
C2A Ru3A Cl1A 107.07(9) . . ?
B4A Ru3A Cl1A 106.96(9) . . ?
B8A Ru3A Cl1A 154.27(9) . . ?
P2A Ru3A Cl1A 89.02(3) . . ?
P1A Ru3A Cl1A 90.04(3) . . ?
C25A P1A C19A 103.56(17) . . ?
C25A P1A C15A 103.97(17) . . ?
C19A P1A C15A 101.80(17) . . ?
C25A P1A Ru3A 124.19(12) . . ?
C19A P1A Ru3A 104.80(11) . . ?
C15A P1A Ru3A 115.68(12) . . ?
C37A P2A C31A 102.28(14) . . ?
C37A P2A C18A 106.79(16) . . ?
C31A P2A C18A 109.54(16) . . ?
C37A P2A Ru3A 107.52(11) . . ?
C31A P2A Ru3A 104.62(11) . . ?
C18A P2A Ru3A 124.04(12) . . ?
C2A C1A B5A 110.8(3) . . ?
C2A C1A B6A 61.4(2) . . ?
B5A C1A B6A 61.9(2) . . ?
C2A C1A B4A 113.6(3) . . ?
B5A C1A B4A 63.2(2) . . ?
B6A C1A B4A 115.8(3) . . ?
C2A C1A Ru3A 70.13(17) . . ?
B5A C1A Ru3A 127.1(2) . . ?
B6A C1A Ru3A 128.5(2) . . ?
B4A C1A Ru3A 68.55(16) . . ?
C2A C1A H1A 116(2) . . ?
B5A C1A H1A 120(2) . . ?
B6A C1A H1A 112(2) . . ?
B4A C1A H1A 123(2) . . ?
Ru3A C1A H1A 103(2) . . ?
C1A C2A B11A 111.8(3) . . ?
C1A C2A B6A 62.4(2) . . ?
B11A C2A B6A 63.0(2) . . ?
C1A C2A B7A 110.5(3) . . ?
B11A C2A B7A 64.1(2) . . ?
B6A C2A B7A 116.4(3) . . ?
C1A C2A Ru3A 67.27(16) . . ?
B11A C2A Ru3A 126.1(2) . . ?
B6A C2A Ru3A 126.8(2) . . ?
B7A C2A Ru3A 66.69(16) . . ?
C1A C2A H2A 120(2) . . ?
B11A C2A H2A 117(2) . . ?
B6A C2A H2A 113(2) . . ?
B7A C2A H2A 121(2) . . ?
Ru3A C2A H2A 106(2) . . ?
C32A B4A C1A 125.8(3) . . ?
C32A B4A B5A 118.8(3) . . ?
C1A B4A B5A 57.7(2) . . ?
C32A B4A B9A 120.9(3) . . ?
C1A B4A B9A 102.8(2) . . ?
B5A B4A B9A 59.2(2) . . ?
C32A B4A B8A 124.6(3) . . ?
C1A B4A B8A 103.6(2) . . ?
B5A B4A B8A 107.3(3) . . ?
B9A B4A B8A 60.1(2) . . ?
C32A B4A Ru3A 110.3(2) . . ?
C1A B4A Ru3A 65.72(16) . . ?
B5A B4A Ru3A 119.5(2) . . ?
B9A B4A Ru3A 119.8(2) . . ?
B8A B4A Ru3A 66.02(16) . . ?
C1A B5A B6A 59.6(2) . . ?
C1A B5A B10A 105.0(3) . . ?
B6A B5A B10A 60.4(2) . . ?
C1A B5A B9A 104.7(3) . . ?
B6A B5A B9A 109.3(3) . . ?
B10A B5A B9A 60.4(2) . . ?
C1A B5A B4A 59.1(2) . . ?
B6A B5A B4A 110.4(3) . . ?
B10A B5A B4A 109.4(3) . . ?
B9A B5A B4A 60.4(2) . . ?
C1A B5A H5A 120.3(19) . . ?
B6A B5A H5A 119.3(19) . . ?
B10A B5A H5A 126.2(19) . . ?
B9A B5A H5A 125.3(19) . . ?
B4A B5A H5A 117.8(19) . . ?
C2A B6A C1A 56.1(2) . . ?
C2A B6A B5A 103.8(3) . . ?
C1A B6A B5A 58.5(2) . . ?
C2A B6A B11A 57.4(2) . . ?
C1A B6A B11A 102.3(3) . . ?
B5A B6A B11A 107.2(3) . . ?
C2A B6A B10A 103.8(3) . . ?
C1A B6A B10A 103.8(3) . . ?
B5A B6A B10A 59.9(2) . . ?
B11A B6A B10A 60.1(2) . . ?
C2A B6A H6A 117(2) . . ?
C1A B6A H6A 120(2) . . ?
B5A B6A H6A 127(2) . . ?
B11A B6A H6A 122(2) . . ?
B10A B6A H6A 131(2) . . ?
C2A B7A B11A 56.5(2) . . ?
C2A B7A B12A 102.8(3) . . ?
B11A B7A B12A 59.1(2) . . ?
C2A B7A B8A 106.6(3) . . ?
B11A B7A B8A 108.2(3) . . ?
B12A B7A B8A 60.4(2) . . ?
C2A B7A Ru3A 67.95(17) . . ?
B11A B7A Ru3A 120.4(2) . . ?
B12A B7A Ru3A 121.2(2) . . ?
B8A B7A Ru3A 67.22(16) . . ?
C2A B7A H7A 119(2) . . ?
B11A B7A H7A 112(2) . . ?
B12A B7A H7A 120(2) . . ?
B8A B7A H7A 131(2) . . ?
Ru3A B7A H7A 113(2) . . ?
C38A B8A B7A 131.4(3) . . ?
C38A B8A B12A 122.2(3) . . ?
B7A B8A B12A 59.7(2) . . ?
C38A B8A B9A 114.7(3) . . ?
B7A B8A B9A 105.9(3) . . ?
B12A B8A B9A 59.1(2) . . ?
C38A B8A B4A 117.9(3) . . ?
B7A B8A B4A 105.4(2) . . ?
B12A B8A B4A 105.6(2) . . ?
B9A B8A B4A 58.5(2) . . ?
C38A B8A Ru3A 113.3(2) . . ?
B7A B8A Ru3A 65.20(16) . . ?
B12A B8A Ru3A 118.8(2) . . ?
B9A B8A Ru3A 117.9(2) . . ?
B4A B8A Ru3A 65.38(15) . . ?
C13A B9A B5A 120.7(3) . . ?
C13A B9A B10A 120.8(3) . . ?
B5A B9A B10A 59.5(2) . . ?
C13A B9A B12A 122.9(3) . . ?
B5A B9A B12A 107.1(3) . . ?
B10A B9A B12A 59.8(2) . . ?
C13A B9A B4A 120.8(3) . . ?
B5A B9A B4A 60.4(2) . . ?
B10A B9A B4A 108.6(3) . . ?
B12A B9A B4A 108.7(3) . . ?
C13A B9A B8A 121.7(3) . . ?
B5A B9A B8A 109.3(3) . . ?
B10A B9A B8A 109.0(3) . . ?
B12A B9A B8A 60.1(2) . . ?
B4A B9A B8A 61.4(2) . . ?
B5A B9A H9A 121.9 . . ?
B10A B9A H9A 121.6 . . ?
B12A B9A H9A 122.1 . . ?
B4A B9A H9A 120.8 . . ?
B8A B9A H9A 120.5 . . ?
B9A C13A H13A 109.5 . . ?
B9A C13A H13B 109.5 . . ?
H13A C13A H13B 109.5 . . ?
B9A C13A H13C 109.5 . . ?
H13A C13A H13C 109.5 . . ?
H13B C13A H13C 109.5 . . ?
C10' B10A B5A 134.8(12) . . ?
C10' B10A B11A 111.3(12) . . ?
B5A B10A B11A 106.7(3) . . ?
C10' B10A B6A 123.1(12) . . ?
B5A B10A B6A 59.7(2) . . ?
B11A B10A B6A 59.7(2) . . ?
C10' B10A B9A 125.7(12) . . ?
B5A B10A B9A 60.1(2) . . ?
B11A B10A B9A 107.9(3) . . ?
B6A B10A B9A 108.6(3) . . ?
C10' B10A B12A 111.4(12) . . ?
B5A B10A B12A 108.3(3) . . ?
B11A B10A B12A 60.0(2) . . ?
B6A B10A B12A 108.7(3) . . ?
B9A B10A B12A 60.6(2) . . ?
B5A B10A H10A 122.2 . . ?
B11A B10A H10A 122.5 . . ?
B6A B10A H10A 121.4 . . ?
B9A B10A H10A 121.3 . . ?
B12A B10A H10A 121.1 . . ?
B10A C10' H10C 109.5 . . ?
B10A C10' H10D 109.5 . . ?
H10C C10' H10D 109.5 . . ?
B10A C10' H10E 109.5 . . ?
H10C C10' H10E 109.5 . . ?
H10D C10' H10E 109.5 . . ?
C2A B11A B6A 59.6(2) . . ?
C2A B11A B10A 105.7(3) . . ?
B6A B11A B10A 60.2(2) . . ?
C2A B11A B12A 106.2(3) . . ?
B6A B11A B12A 109.5(3) . . ?
B10A B11A B12A 60.4(2) . . ?
C2A B11A B7A 59.4(2) . . ?
B6A B11A B7A 109.8(3) . . ?
B10A B11A B7A 108.9(3) . . ?
B12A B11A B7A 60.6(2) . . ?
C2A B11A H11A 121.8(18) . . ?
B6A B11A H11A 122.0(19) . . ?
B10A B11A H11A 125.2(19) . . ?
B12A B11A H11A 121.7(19) . . ?
B7A B11A H11A 117.7(19) . . ?
C14A B12A B11A 117.6(3) . . ?
C14A B12A B10A 119.4(3) . . ?
B11A B12A B10A 59.6(2) . . ?
C14A B12A B9A 125.5(3) . . ?
B11A B12A B9A 106.8(3) . . ?
B10A B12A B9A 59.6(2) . . ?
C14A B12A B7A 121.1(3) . . ?
B11A B12A B7A 60.3(2) . . ?
B10A B12A B7A 108.1(3) . . ?
B9A B12A B7A 107.3(3) . . ?
C14A B12A B8A 124.5(3) . . ?
B11A B12A B8A 108.7(3) . . ?
B10A B12A B8A 109.4(3) . . ?
B9A B12A B8A 60.8(2) . . ?
B7A B12A B8A 59.9(2) . . ?
B11A B12A H12A 122.0 . . ?
B10A B12A H12A 121.4 . . ?
B9A B12A H12A 122.4 . . ?
B7A B12A H12A 121.9 . . ?
B8A B12A H12A 120.6 . . ?
B12A C14A H14A 109.5 . . ?
B12A C14A H14B 109.5 . . ?
H14A C14A H14B 109.5 . . ?
B12A C14A H14C 109.5 . . ?
H14A C14A H14C 109.5 . . ?
H14B C14A H14C 109.5 . . ?
C16A C15A P1A 118.2(3) . . ?
C16A C15A H15A 107.8 . . ?
P1A C15A H15A 107.8 . . ?
C16A C15A H15B 107.8 . . ?
P1A C15A H15B 107.8 . . ?
H15A C15A H15B 107.1 . . ?
C17A C16A C15A 116.9(3) . . ?
C17A C16A H16A 108.1 . . ?
C15A C16A H16A 108.1 . . ?
C17A C16A H16B 108.1 . . ?
C15A C16A H16B 108.1 . . ?
H16A C16A H16B 107.3 . . ?
C16A C17A C18A 115.8(3) . . ?
C16A C17A H17A 108.3 . . ?
C18A C17A H17A 108.3 . . ?
C16A C17A H17D 108.3 . . ?
C18A C17A H17D 108.3 . . ?
H17A C17A H17D 107.4 . . ?
C17A C18A P2A 112.6(2) . . ?
C17A C18A H18A 109.1 . . ?
P2A C18A H18A 109.1 . . ?
C17A C18A H18B 109.1 . . ?
P2A C18A H18B 109.1 . . ?
H18A C18A H18B 107.8 . . ?
C24A C19A C20A 119.9(4) . . ?
C24A C19A P1A 120.1(3) . . ?
C20A C19A P1A 120.1(3) . . ?
C21A C20A C19A 119.7(4) . . ?
C21A C20A H20A 120.1 . . ?
C19A C20A H20A 120.1 . . ?
C22A C21A C20A 120.2(5) . . ?
C22A C21A H21A 119.9 . . ?
C20A C21A H21A 119.9 . . ?
C21A C22A C23A 120.8(4) . . ?
C21A C22A H22A 119.6 . . ?
C23A C22A H22A 119.6 . . ?
C22A C23A C24A 119.9(4) . . ?
C22A C23A H23A 120.0 . . ?
C24A C23A H23A 120.0 . . ?
C19A C24A C23A 119.4(4) . . ?
C19A C24A H24A 120.3 . . ?
C23A C24A H24A 120.3 . . ?
C30A C25A C26A 118.6(3) . . ?
C30A C25A P1A 121.6(3) . . ?
C26A C25A P1A 119.7(3) . . ?
C27A C26A C25A 120.1(4) . . ?
C27A C26A H26A 119.9 . . ?
C25A C26A H26A 119.9 . . ?
C28A C27A C26A 120.5(4) . . ?
C28A C27A H27A 119.8 . . ?
C26A C27A H27A 119.8 . . ?
C29A C28A C27A 119.9(4) . . ?
C29A C28A H28A 120.0 . . ?
C27A C28A H28A 120.0 . . ?
C28A C29A C30A 119.8(4) . . ?
C28A C29A H29A 120.1 . . ?
C30A C29A H29A 120.1 . . ?
C29A C30A C25A 121.0(3) . . ?
C29A C30A H30A 119.5 . . ?
C25A C30A H30A 119.5 . . ?
C36A C31A C32A 122.0(3) . . ?
C36A C31A P2A 125.8(3) . . ?
C32A C31A P2A 111.8(2) . . ?
C33A C32A C31A 116.9(3) . . ?
C33A C32A B4A 124.6(3) . . ?
C31A C32A B4A 118.3(3) . . ?
C34A C33A C32A 121.2(3) . . ?
C34A C33A H33A 119.4 . . ?
C32A C33A H33A 119.4 . . ?
C35A C34A C33A 120.4(3) . . ?
C35A C34A H34A 119.8 . . ?
C33A C34A H34A 119.8 . . ?
C34A C35A C36A 120.1(3) . . ?
C34A C35A H35A 119.9 . . ?
C36A C35A H35A 119.9 . . ?
C35A C36A C31A 119.3(3) . . ?
C35A C36A H36A 120.3 . . ?
C31A C36A H36A 120.3 . . ?
C42A C37A C38A 122.0(3) . . ?
C42A C37A P2A 124.5(3) . . ?
C38A C37A P2A 113.4(2) . . ?
C39A C38A C37A 116.4(3) . . ?
C39A C38A B8A 126.2(3) . . ?
C37A C38A B8A 117.4(3) . . ?
C40A C39A C38A 121.5(3) . . ?
C40A C39A H39A 119.3 . . ?
C38A C39A H39A 119.3 . . ?
C41A C40A C39A 120.6(3) . . ?
C41A C40A H40A 119.7 . . ?
C39A C40A H40A 119.7 . . ?
C42A C41A C40A 119.6(3) . . ?
C42A C41A H41A 120.2 . . ?
C40A C41A H41A 120.2 . . ?
C41A C42A C37A 119.9(3) . . ?
C41A C42A H42A 120.0 . . ?
C37A C42A H42A 120.0 . . ?
C1B Ru3B B7B 76.5(2) . . ?
C1B Ru3B B4B 45.79(15) . . ?
B7B Ru3B B4B 81.6(2) . . ?
C1B Ru3B C2B 42.35(19) . . ?
B7B Ru3B C2B 44.96(19) . . ?
B4B Ru3B C2B 76.87(18) . . ?
C1B Ru3B B8B 78.46(18) . . ?
B7B Ru3B B8B 47.65(16) . . ?
B4B Ru3B B8B 48.93(17) . . ?
C2B Ru3B B8B 77.55(18) . . ?
C1B Ru3B P2B 120.28(12) . . ?
B7B Ru3B P2B 121.21(12) . . ?
B4B Ru3B P2B 78.49(13) . . ?
C2B Ru3B P2B 153.42(12) . . ?
B8B Ru3B P2B 78.82(12) . . ?
C1B Ru3B P1B 147.35(12) . . ?
B7B Ru3B P1B 88.82(12) . . ?
B4B Ru3B P1B 160.53(12) . . ?
C2B Ru3B P1B 107.95(12) . . ?
B8B Ru3B P1B 112.73(11) . . ?
P2B Ru3B P1B 92.31(3) . . ?
C1B Ru3B Cl1B 89.06(17) . . ?
B7B Ru3B Cl1B 151.71(12) . . ?
B4B Ru3B Cl1B 105.68(15) . . ?
C2B Ru3B Cl1B 109.07(15) . . ?
B8B Ru3B Cl1B 152.80(12) . . ?
P2B Ru3B Cl1B 87.07(4) . . ?
P1B Ru3B Cl1B 90.77(3) . . ?
C25B P1B C19B 105.07(16) . . ?
C25B P1B C15B 104.31(16) . . ?
C19B P1B C15B 103.37(16) . . ?
C25B P1B Ru3B 124.04(11) . . ?
C19B P1B Ru3B 102.77(11) . . ?
C15B P1B Ru3B 115.01(11) . . ?
C37B P2B C18B 107.18(16) . . ?
C37B P2B C31B 102.71(15) . . ?
C18B P2B C31B 110.24(18) . . ?
C37B P2B Ru3B 107.58(12) . . ?
C18B P2B Ru3B 123.04(12) . . ?
C31B P2B Ru3B 104.29(13) . . ?
C2B C1B B5B 109.7(5) . . ?
C2B C1B B6B 61.0(4) . . ?
B5B C1B B6B 61.2(4) . . ?
C2B C1B B4B 113.1(4) . . ?
B5B C1B B4B 63.3(3) . . ?
B6B C1B B4B 115.2(4) . . ?
C2B C1B Ru3B 70.1(2) . . ?
B5B C1B Ru3B 126.2(3) . . ?
B6B C1B Ru3B 127.8(4) . . ?
B4B C1B Ru3B 68.0(2) . . ?
C2B C1B H1B 119(3) . . ?
B5B C1B H1B 119(3) . . ?
B6B C1B H1B 115(3) . . ?
B4B C1B H1B 120(3) . . ?
Ru3B C1B H1B 103(3) . . ?
C1B C2B B11B 112.5(4) . . ?
C1B C2B B6B 62.8(4) . . ?
B11B C2B B6B 62.5(4) . . ?
C1B C2B B7B 111.5(3) . . ?
B11B C2B B7B 64.2(3) . . ?
B6B C2B B7B 116.1(4) . . ?
C1B C2B Ru3B 67.6(3) . . ?
B11B C2B Ru3B 126.5(3) . . ?
B6B C2B Ru3B 127.1(4) . . ?
B7B C2B Ru3B 66.9(2) . . ?
C1B C2B H2B 111(3) . . ?
B11B C2B H2B 127(3) . . ?
B6B C2B H2B 116(3) . . ?
B7B C2B H2B 123(3) . . ?
Ru3B C2B H2B 98(3) . . ?
C32B B4B C1B 125.8(4) . . ?
C32B B4B B5B 119.6(4) . . ?
C1B B4B B5B 57.6(3) . . ?
C32B B4B B9B 121.2(3) . . ?
C1B B4B B9B 102.5(4) . . ?
B5B B4B B9B 58.3(3) . . ?
C32B B4B B8B 124.8(3) . . ?
C1B B4B B8B 103.6(3) . . ?
B5B B4B B8B 106.1(4) . . ?
B9B B4B B8B 59.9(3) . . ?
C32B B4B Ru3B 110.1(3) . . ?
C1B B4B Ru3B 66.2(2) . . ?
B5B B4B Ru3B 119.5(3) . . ?
B9B B4B Ru3B 119.8(3) . . ?
B8B B4B Ru3B 66.03(19) . . ?
C1B B5B B10B 106.0(4) . . ?
C1B B5B B6B 60.0(3) . . ?
B10B B5B B6B 60.2(4) . . ?
C1B B5B B9B 105.5(3) . . ?
B10B B5B B9B 61.2(4) . . ?
B6B B5B B9B 109.8(5) . . ?
C1B B5B B4B 59.1(3) . . ?
B10B B5B B4B 110.6(4) . . ?
B6B B5B B4B 110.6(4) . . ?
B9B B5B B4B 60.8(3) . . ?
C1B B5B H5B 120(2) . . ?
B10B B5B H5B 128(2) . . ?
B6B B5B H5B 124(2) . . ?
B9B B5B H5B 121(2) . . ?
B4B B5B H5B 113(2) . . ?
C2B B6B C1B 56.2(3) . . ?
C2B B6B B11B 57.6(3) . . ?
C1B B6B B11B 103.2(4) . . ?
C2B B6B B5B 103.9(4) . . ?
C1B B6B B5B 58.8(4) . . ?
B11B B6B B5B 107.9(4) . . ?
C2B B6B B10B 104.9(4) . . ?
C1B B6B B10B 104.7(4) . . ?
B11B B6B B10B 61.3(4) . . ?
B5B B6B B10B 59.7(4) . . ?
C2B B6B H6B 116(3) . . ?
C1B B6B H6B 116(3) . . ?
B11B B6B H6B 125(3) . . ?
B5B B6B H6B 125(3) . . ?
B10B B6B H6B 133(3) . . ?
C2B B7B B11B 56.4(3) . . ?
C2B B7B B12B 103.1(3) . . ?
B11B B7B B12B 59.5(3) . . ?
C2B B7B B8B 106.4(4) . . ?
B11B B7B B8B 108.3(3) . . ?
B12B B7B B8B 60.4(3) . . ?
C2B B7B Ru3B 68.1(3) . . ?
B11B B7B Ru3B 120.5(4) . . ?
B12B B7B Ru3B 121.3(3) . . ?
B8B B7B Ru3B 67.0(2) . . ?
C2B B7B H7B 118(2) . . ?
B11B B7B H7B 111(2) . . ?
B12B B7B H7B 121(2) . . ?
B8B B7B H7B 132(2) . . ?
Ru3B B7B H7B 113(2) . . ?
C38B B8B B7B 130.8(3) . . ?
C38B B8B B12B 121.6(4) . . ?
B7B B8B B12B 59.8(3) . . ?
C38B B8B B9B 115.5(3) . . ?
B7B B8B B9B 105.9(3) . . ?
B12B B8B B9B 59.7(3) . . ?
C38B B8B B4B 118.4(3) . . ?
B7B B8B B4B 105.2(3) . . ?
B12B B8B B4B 106.2(3) . . ?
B9B B8B B4B 58.4(3) . . ?
C38B B8B Ru3B 112.8(3) . . ?
B7B B8B Ru3B 65.4(2) . . ?
B12B B8B Ru3B 119.3(3) . . ?
B9B B8B Ru3B 117.7(3) . . ?
B4B B8B Ru3B 65.0(2) . . ?
C13B B9B B5B 121.0(4) . . ?
C13B B9B B10B 121.5(4) . . ?
B5B B9B B10B 58.9(4) . . ?
C13B B9B B4B 120.0(4) . . ?
B5B B9B B4B 60.8(3) . . ?
B10B B9B B4B 108.8(4) . . ?
C13B B9B B12B 122.9(4) . . ?
B5B B9B B12B 107.0(4) . . ?
B10B B9B B12B 60.0(3) . . ?
B4B B9B B12B 109.0(3) . . ?
C13B B9B B8B 121.2(3) . . ?
B5B B9B B8B 109.5(4) . . ?
B10B B9B B8B 108.9(3) . . ?
B4B B9B B8B 61.7(3) . . ?
B12B B9B B8B 60.0(3) . . ?
B9B C13B H13D 109.5 . . ?
B9B C13B H13E 109.5 . . ?
H13D C13B H13E 109.5 . . ?
B9B C13B H13F 109.5 . . ?
H13D C13B H13F 109.5 . . ?
H13E C13B H13F 109.5 . . ?
B5B B10B B6B 60.0(4) . . ?
B5B B10B B11B 106.4(5) . . ?
B6B B10B B11B 59.1(4) . . ?
B5B B10B B9B 59.9(3) . . ?
B6B B10B B9B 108.5(5) . . ?
B11B B10B B9B 107.8(4) . . ?
B5B B10B B12B 108.5(4) . . ?
B6B B10B B12B 108.5(4) . . ?
B11B B10B B12B 60.0(3) . . ?
B9B B10B B12B 61.0(3) . . ?
B5B B10B H10B 122.2 . . ?
B6B B10B H10B 121.6 . . ?
B11B B10B H10B 122.8 . . ?
B9B B10B H10B 121.2 . . ?
B12B B10B H10B 120.9 . . ?
C2B B11B B6B 59.9(4) . . ?
C2B B11B B10B 105.3(5) . . ?
B6B B11B B10B 59.6(4) . . ?
C2B B11B B12B 106.4(4) . . ?
B6B B11B B12B 109.4(4) . . ?
B10B B11B B12B 60.6(3) . . ?
C2B B11B B7B 59.4(3) . . ?
B6B B11B B7B 110.0(5) . . ?
B10B B11B B7B 109.0(4) . . ?
B12B B11B B7B 60.8(3) . . ?
C2B B11B H11B 117(3) . . ?
B6B B11B H11B 120(3) . . ?
B10B B11B H11B 129(3) . . ?
B12B B11B H11B 126(3) . . ?
B7B B11B H11B 117(3) . . ?
C14B B12B B11B 118.8(5) . . ?
C14B B12B B10B 120.9(4) . . ?
B11B B12B B10B 59.4(3) . . ?
C14B B12B B7B 121.0(4) . . ?
B11B B12B B7B 59.7(3) . . ?
B10B B12B B7B 107.2(4) . . ?
C14B B12B B9B 126.1(4) . . ?
B11B B12B B9B 105.8(4) . . ?
B10B B12B B9B 59.0(3) . . ?
B7B B12B B9B 106.5(4) . . ?
C14B B12B B8B 123.9(4) . . ?
B11B B12B B8B 107.9(4) . . ?
B10B B12B B8B 108.4(4) . . ?
B7B B12B B8B 59.8(3) . . ?
B9B B12B B8B 60.4(3) . . ?
B12B C14B H14D 109.5 . . ?
B12B C14B H14E 109.5 . . ?
H14D C14B H14E 109.5 . . ?
B12B C14B H14F 109.5 . . ?
H14D C14B H14F 109.5 . . ?
H14E C14B H14F 109.5 . . ?
C16B C15B P1B 116.3(2) . . ?
C16B C15B H15C 108.2 . . ?
P1B C15B H15C 108.2 . . ?
C16B C15B H15D 108.2 . . ?
P1B C15B H15D 108.2 . . ?
H15C C15B H15D 107.4 . . ?
C17B C16B C15B 117.5(3) . . ?
C17B C16B H16C 107.9 . . ?
C15B C16B H16C 107.9 . . ?
C17B C16B H16D 107.9 . . ?
C15B C16B H16D 107.9 . . ?
H16C C16B H16D 107.2 . . ?
C16B C17B C18B 115.8(3) . . ?
C16B C17B H17B 108.3 . . ?
C18B C17B H17B 108.3 . . ?
C16B C17B H17C 108.3 . . ?
C18B C17B H17C 108.3 . . ?
H17B C17B H17C 107.4 . . ?
C17B C18B P2B 111.2(2) . . ?
C17B C18B H18C 109.4 . . ?
P2B C18B H18C 109.4 . . ?
C17B C18B H18D 109.4 . . ?
P2B C18B H18D 109.4 . . ?
H18C C18B H18D 108.0 . . ?
C24B C19B C20B 119.1(3) . . ?
C24B C19B P1B 121.1(3) . . ?
C20B C19B P1B 119.6(3) . . ?
C21B C20B C19B 120.2(4) . . ?
C21B C20B H20B 119.9 . . ?
C19B C20B H20B 119.9 . . ?
C22B C21B C20B 120.1(4) . . ?
C22B C21B H21B 120.0 . . ?
C20B C21B H21B 120.0 . . ?
C21B C22B C23B 120.2(4) . . ?
C21B C22B H22B 119.9 . . ?
C23B C22B H22B 119.9 . . ?
C22B C23B C24B 120.2(4) . . ?
C22B C23B H23B 119.9 . . ?
C24B C23B H23B 119.9 . . ?
C23B C24B C19B 120.3(4) . . ?
C23B C24B H24B 119.9 . . ?
C19B C24B H24B 119.9 . . ?
C30B C25B C26B 119.2(3) . . ?
C30B C25B P1B 120.1(3) . . ?
C26B C25B P1B 120.6(3) . . ?
C27B C26B C25B 120.3(3) . . ?
C27B C26B H26B 119.8 . . ?
C25B C26B H26B 119.8 . . ?
C26B C27B C28B 119.8(3) . . ?
C26B C27B H27B 120.1 . . ?
C28B C27B H27B 120.1 . . ?
C29B C28B C27B 120.7(3) . . ?
C29B C28B H28B 119.7 . . ?
C27B C28B H28B 119.7 . . ?
C28B C29B C30B 119.3(3) . . ?
C28B C29B H29B 120.4 . . ?
C30B C29B H29B 120.4 . . ?
C25B C30B C29B 120.7(3) . . ?
C25B C30B H30B 119.7 . . ?
C29B C30B H30B 119.7 . . ?
C36B C31B C32B 122.3(4) . . ?
C36B C31B P2B 125.4(3) . . ?
C32B C31B P2B 112.0(3) . . ?
C33B C32B C31B 116.5(4) . . ?
C33B C32B B4B 125.1(4) . . ?
C31B C32B B4B 118.3(3) . . ?
C34B C33B C32B 121.3(4) . . ?
C34B C33B H33B 119.3 . . ?
C32B C33B H33B 119.3 . . ?
C33B C34B C35B 121.1(4) . . ?
C33B C34B H34B 119.5 . . ?
C35B C34B H34B 119.5 . . ?
C36B C35B C34B 119.6(4) . . ?
C36B C35B H35B 120.2 . . ?
C34B C35B H35B 120.2 . . ?
C35B C36B C31B 119.2(4) . . ?
C35B C36B H36B 120.4 . . ?
C31B C36B H36B 120.4 . . ?
C42B C37B C38B 121.9(3) . . ?
C42B C37B P2B 124.6(3) . . ?
C38B C37B P2B 113.5(2) . . ?
C39B C38B C37B 116.8(3) . . ?
C39B C38B B8B 125.7(3) . . ?
C37B C38B B8B 117.5(3) . . ?
C40B C39B C38B 121.5(3) . . ?
C40B C39B H39B 119.3 . . ?
C38B C39B H39B 119.3 . . ?
C41B C40B C39B 120.7(3) . . ?
C41B C40B H40B 119.7 . . ?
C39B C40B H40B 119.7 . . ?
C40B C41B C42B 119.4(3) . . ?
C40B C41B H41B 120.3 . . ?
C42B C41B H41B 120.3 . . ?
C41B C42B C37B 119.6(3) . . ?
C41B C42B H42B 120.2 . . ?
C37B C42B H42B 120.2 . . ?
Cl1S C1S Cl2S 111.3(3) . . ?
Cl1S C1S H1SA 109.4 . . ?
Cl2S C1S H1SA 109.4 . . ?
Cl1S C1S H1SB 109.4 . . ?
Cl2S C1S H1SB 109.4 . . ?
H1SA C1S H1SB 108.0 . . ?
Cl3S C2S Cl4S 120.5(8) . . ?
Cl3S C2S H2SA 107.2 . . ?
Cl4S C2S H2SA 107.2 . . ?
Cl3S C2S H2SB 107.2 . . ?
Cl4S C2S H2SB 107.2 . . ?
H2SA C2S H2SB 106.8 . . ?
Cl5S C3S Cl6S 111.2(9) . . ?
Cl5S C3S H3SA 109.4 . . ?
Cl6S C3S H3SA 109.4 . . ?
Cl5S C3S H3SB 109.4 . . ?
Cl6S C3S H3SB 109.4 . . ?
H3SA C3S H3SB 108.0 . . ?

loop_
_geom_bond_atom_site_label_1
_geom_bond_atom_site_label_2
_geom_bond_distance
_geom_bond_site_symmetry_2
_geom_bond_publ_flag
Ru3A C1A 2.202(3) . ?
Ru3A B7A 2.225(4) . ?
Ru3A C2A 2.246(3) . ?
Ru3A B4A 2.249(4) . ?
Ru3A B8A 2.260(4) . ?
Ru3A P2A 2.2703(9) . ?
Ru3A P1A 2.3509(9) . ?
Ru3A Cl1A 2.3864(8) . ?
P1A C25A 1.820(4) . ?
P1A C19A 1.835(4) . ?
P1A C15A 1.836(4) . ?
P2A C37A 1.808(3) . ?
P2A C31A 1.814(3) . ?
P2A C18A 1.818(3) . ?
C1A C2A 1.616(5) . ?
C1A B5A 1.705(5) . ?
C1A B6A 1.726(5) . ?
C1A B4A 1.730(5) . ?
C1A H1A 0.94(4) . ?
C2A B11A 1.669(5) . ?
C2A B6A 1.710(5) . ?
C2A B7A 1.724(5) . ?
C2A H2A 0.90(3) . ?
B4A C32A 1.586(5) . ?
B4A B5A 1.800(5) . ?
B4A B9A 1.802(5) . ?
B4A B8A 1.855(5) . ?
B5A B6A 1.764(6) . ?
B5A B10A 1.768(6) . ?
B5A B9A 1.780(5) . ?
B5A H5A 1.11(4) . ?
B6A B11A 1.766(6) . ?
B6A B10A 1.776(6) . ?
B6A H6A 1.04(4) . ?
B7A B11A 1.801(6) . ?
B7A B12A 1.806(5) . ?
B7A B8A 1.809(5) . ?
B7A H7A 1.11(4) . ?
B8A C38A 1.595(5) . ?
B8A B12A 1.820(5) . ?
B8A B9A 1.831(5) . ?
B9A C13A 1.594(5) . ?
B9A B10A 1.784(6) . ?
B9A B12A 1.801(6) . ?
B9A H9A 1.1200 . ?
C13A H13A 0.9800 . ?
C13A H13B 0.9800 . ?
C13A H13C 0.9800 . ?
B10A C10' 1.52(3) . ?
B10A B11A 1.773(6) . ?
B10A B12A 1.787(6) . ?
B10A H10A 1.1200 . ?
C10' H10C 0.9800 . ?
C10' H10D 0.9800 . ?
C10' H10E 0.9800 . ?
B11A B12A 1.780(6) . ?
B11A H11A 1.10(4) . ?
B12A C14A 1.594(5) . ?
B12A H12A 1.1200 . ?
C14A H14A 0.9800 . ?
C14A H14B 0.9800 . ?
C14A H14C 0.9800 . ?
C15A C16A 1.534(5) . ?
C15A H15A 0.9900 . ?
C15A H15B 0.9900 . ?
C16A C17A 1.522(5) . ?
C16A H16A 0.9900 . ?
C16A H16B 0.9900 . ?
C17A C18A 1.547(5) . ?
C17A H17A 0.9900 . ?
C17A H17D 0.9900 . ?
C18A H18A 0.9900 . ?
C18A H18B 0.9900 . ?
C19A C24A 1.391(5) . ?
C19A C20A 1.407(6) . ?
C20A C21A 1.387(6) . ?
C20A H20A 0.9500 . ?
C21A C22A 1.374(7) . ?
C21A H21A 0.9500 . ?
C22A C23A 1.385(7) . ?
C22A H22A 0.9500 . ?
C23A C24A 1.402(6) . ?
C23A H23A 0.9500 . ?
C24A H24A 0.9500 . ?
C25A C30A 1.391(5) . ?
C25A C26A 1.394(5) . ?
C26A C27A 1.389(6) . ?
C26A H26A 0.9500 . ?
C27A C28A 1.382(6) . ?
C27A H27A 0.9500 . ?
C28A C29A 1.378(6) . ?
C28A H28A 0.9500 . ?
C29A C30A 1.386(5) . ?
C29A H29A 0.9500 . ?
C30A H30A 0.9500 . ?
C31A C36A 1.393(5) . ?
C31A C32A 1.410(5) . ?
C32A C33A 1.405(4) . ?
C33A C34A 1.390(5) . ?
C33A H33A 0.9500 . ?
C34A C35A 1.384(5) . ?
C34A H34A 0.9500 . ?
C35A C36A 1.387(5) . ?
C35A H35A 0.9500 . ?
C36A H36A 0.9500 . ?
C37A C42A 1.386(4) . ?
C37A C38A 1.413(4) . ?
C38A C39A 1.399(4) . ?
C39A C40A 1.388(5) . ?
C39A H39A 0.9500 . ?
C40A C41A 1.382(5) . ?
C40A H40A 0.9500 . ?
C41A C42A 1.379(5) . ?
C41A H41A 0.9500 . ?
C42A H42A 0.9500 . ?
Ru3B C1B 2.211(4) . ?
Ru3B B7B 2.230(6) . ?
Ru3B B4B 2.241(4) . ?
Ru3B C2B 2.250(5) . ?
Ru3B B8B 2.259(5) . ?
Ru3B P2B 2.2662(10) . ?
Ru3B P1B 2.3540(9) . ?
Ru3B Cl1B 2.3885(11) . ?
P1B C25B 1.823(3) . ?
P1B C19B 1.831(3) . ?
P1B C15B 1.836(4) . ?
P2B C37B 1.810(3) . ?
P2B C18B 1.813(4) . ?
P2B C31B 1.813(4) . ?
C1B C2B 1.612(7) . ?
C1B B5B 1.706(7) . ?
C1B B6B 1.727(10) . ?
C1B B4B 1.732(6) . ?
C1B H1B 0.92(5) . ?
C2B B11B 1.658(9) . ?
C2B B6B 1.698(7) . ?
C2B B7B 1.713(7) . ?
C2B H2B 0.90(4) . ?
B4B C32B 1.583(7) . ?
B4B B5B 1.804(7) . ?
B4B B9B 1.804(8) . ?
B4B B8B 1.864(7) . ?
B5B B10B 1.742(11) . ?
B5B B6B 1.747(8) . ?
B5B B9B 1.759(8) . ?
B5B H5B 1.05(4) . ?
B6B B11B 1.741(10) . ?
B6B B10B 1.751(10) . ?
B6B H6B 1.01(5) . ?
B7B B11B 1.793(7) . ?
B7B B12B 1.813(7) . ?
B7B B8B 1.814(6) . ?
B7B H7B 1.09(4) . ?
B8B C38B 1.604(5) . ?
B8B B12B 1.824(7) . ?
B8B B9B 1.832(6) . ?
B9B C13B 1.593(6) . ?
B9B B10B 1.783(7) . ?
B9B B12B 1.819(8) . ?
C13B H13D 0.9800 . ?
C13B H13E 0.9800 . ?
C13B H13F 0.9800 . ?
B10B B11B 1.779(8) . ?
B10B B12B 1.801(8) . ?
B10B H10B 1.1200 . ?
B11B B12B 1.790(7) . ?
B11B H11B 1.09(5) . ?
B12B C14B 1.585(8) . ?
C14B H14D 0.9800 . ?
C14B H14E 0.9800 . ?
C14B H14F 0.9800 . ?
C15B C16B 1.531(5) . ?
C15B H15C 0.9900 . ?
C15B H15D 0.9900 . ?
C16B C17B 1.524(4) . ?
C16B H16C 0.9900 . ?
C16B H16D 0.9900 . ?
C17B C18B 1.549(4) . ?
C17B H17B 0.9900 . ?
C17B H17C 0.9900 . ?
C18B H18C 0.9900 . ?
C18B H18D 0.9900 . ?
C19B C24B 1.392(5) . ?
C19B C20B 1.398(5) . ?
C20B C21B 1.390(5) . ?
C20B H20B 0.9500 . ?
C21B C22B 1.380(6) . ?
C21B H21B 0.9500 . ?
C22B C23B 1.382(6) . ?
C22B H22B 0.9500 . ?
C23B C24B 1.386(5) . ?
C23B H23B 0.9500 . ?
C24B H24B 0.9500 . ?
C25B C30B 1.388(4) . ?
C25B C26B 1.393(5) . ?
C26B C27B 1.384(5) . ?
C26B H26B 0.9500 . ?
C27B C28B 1.392(5) . ?
C27B H27B 0.9500 . ?
C28B C29B 1.377(5) . ?
C28B H28B 0.9500 . ?
C29B C30B 1.396(5) . ?
C29B H29B 0.9500 . ?
C30B H30B 0.9500 . ?
C31B C36B 1.393(6) . ?
C31B C32B 1.407(6) . ?
C32B C33B 1.401(5) . ?
C33B C34B 1.376(7) . ?
C33B H33B 0.9500 . ?
C34B C35B 1.385(7) . ?
C34B H34B 0.9500 . ?
C35B C36B 1.381(5) . ?
C35B H35B 0.9500 . ?
C36B H36B 0.9500 . ?
C37B C42B 1.395(4) . ?
C37B C38B 1.402(5) . ?
C38B C39B 1.398(5) . ?
C39B C40B 1.389(5) . ?
C39B H39B 0.9500 . ?
C40B C41B 1.380(5) . ?
C40B H40B 0.9500 . ?
C41B C42B 1.392(4) . ?
C41B H41B 0.9500 . ?
C42B H42B 0.9500 . ?
Cl1S C1S 1.746(6) . ?
Cl2S C1S 1.747(6) . ?
C1S H1SA 0.9900 . ?
C1S H1SB 0.9900 . ?
Cl3S C2S 1.665(13) . ?
Cl4S C2S 1.734(13) . ?
C2S H2SA 0.9900 . ?
C2S H2SB 0.9900 . ?
Cl5S C3S 1.717(17) . ?
Cl6S C3S 1.743(17) . ?
C3S H3SA 0.9900 . ?
C3S H3SB 0.9900 . ?
